data_4116201
loop_
_publ_author_name
'Paola Gilli'
'Valerio Bertolasi'
'Valeria Ferretti'
'Gastone Gilli'

_publ_section_title
;
 Evidence for Intramolecular N-H...O Resonance-Assisted Hydrogen Bonding
 in \b-Enaminones and Related Heterodienes. A Combined Crystal-Structural,
 IR and NMR Spectroscopic, and Quantum-Mechanical Investigation
;
_journal_name_full 'Journal of the American Chemical Society'
_journal_page_first 10405
_journal_page_last 10417
_journal_paper_doi 10.1021/ja000921+
_journal_volume 122
_journal_year 2000
_chemical_compound_source ' ......'
_chemical_formula_analytical 'C15 H15 N1 O4'
_chemical_formula_sum 'C15 H15 N O4'
_chemical_formula_weight 273.29
_chemical_name_systematic
;
3-[1-(4-Methoxyphenylamino) ethylidene]-6-methyl-3H-pyran-2,4-dione
;
_space_group_IT_number 14
_symmetry_cell_setting monoclinic
_symmetry_Int_Tables_number 14
_symmetry_space_group_name_Hall '-P 2yab'
_symmetry_space_group_name_H-M 'P 1 21/a 1'
_atom_sites_solution_hydrogens difmap
_atom_sites_solution_primary direct
_atom_sites_solution_secondary Fourier
_cell_angle_alpha 90.00(0)
_cell_angle_beta 107.53(5)
_cell_angle_gamma 90.00(0)
_cell_formula_units_Z 4.00
_cell_length_a 12.982(2)
_cell_length_b 7.680(2)
_cell_length_c 14.015(1)
_cell_measurement_radiation 'Mo K\a'
_cell_measurement_reflns_used 25
_cell_measurement_temperature 295
_cell_measurement_theta_max 13
_cell_measurement_theta_min 9
_cell_measurement_wavelength 0.71069
_cell_volume 1332.4(6)
_diffrn_ambient_temperature 295
_diffrn_measurement_device_type 'Enraf-Nonius CAD4 Diffractometer'
_diffrn_measurement_method \w/2\q
_diffrn_radiation_monochromator graphite
_diffrn_radiation_source 'fine focus sealed tube'
_diffrn_radiation_type 'Mo K\a'
_diffrn_radiation_wavelength 0.71069
_diffrn_reflns_av_R_equivalents 0.012
_diffrn_reflns_limit_h_max 18
_diffrn_reflns_limit_h_min -18
_diffrn_reflns_limit_k_max 10
_diffrn_reflns_limit_k_min 0
_diffrn_reflns_limit_l_max 19
_diffrn_reflns_limit_l_min 0
_diffrn_reflns_number 4022
_diffrn_reflns_reduction_process ' ......'
_diffrn_reflns_theta_max 30
_diffrn_reflns_theta_min 2
_diffrn_standards_decay_% 0
_diffrn_standards_interval_time 120
_diffrn_standards_number 3
_exptl_absorpt_coefficient_mu 0.0995
_exptl_absorpt_correction_type none
_exptl_crystal_colour 'pale yellow'
_exptl_crystal_density_diffrn 1.3623
_exptl_crystal_description ' ......'
_exptl_crystal_F_000 576.0
_exptl_crystal_size_max 0.53
_exptl_crystal_size_mid 0.26
_exptl_crystal_size_min 0.14
_refine_diff_density_max 0.20
_refine_diff_density_min -0.18
_refine_ls_extinction_method none
_refine_ls_goodness_of_fit_ref 1.79
_refine_ls_hydrogen_treatment refall
_refine_ls_matrix_type full
_refine_ls_number_parameters 241
_refine_ls_number_reflns 2043
_refine_ls_R_factor_gt 0.046
_refine_ls_shift/su_max 0.01
_refine_ls_structure_factor_coef F
_refine_ls_weighting_details 'w= 4F^2^/(\s^2^(I) + (0.04F^2^)^2^)'
_refine_ls_weighting_scheme calc
_refine_ls_wR_factor_ref 0.057
_reflns_number_gt 2043
_reflns_number_total 3880
_reflns_threshold_expression >3sigma(I)
_cod_data_source_file ja0009212B_03.cif
_cod_data_source_block (b)
_cod_depositor_comments
;
The following automatic conversions were performed:

'_refine_ls_weighting_scheme' value 'calc w= 4F^2^/(\s^2^(I) +
(0.04F^2^)^2^)' was changed to 'calc'. New tag
'_refine_ls_weighting_details' was created. The value of the new tag
was set to 'w= 4F^2^/(\s^2^(I) + (0.04F^2^)^2^)'.

Automatic conversion script
Id: cif_fix_values 3143 2015-03-26 13:38:13Z robertas 

The following automatic conversions were performed:

'_atom_sites_solution_primary' value 'direct methods' was changed to
'direct'.

Automatic conversion script
Id: cif_fix_values 6452 2018-10-05 10:23:21Z andrius 
;
_cod_original_formula_sum 'C15 H15 N1 O4 '
_cod_database_code 4116201

loop_
_symmetry_equiv_pos_as_xyz
x,y,z
-x,-y,-z
-x+1/2,y+1/2,-z
x+1/2,-y+1/2,z

loop_
_atom_site_label
_atom_site_fract_x
_atom_site_fract_y
_atom_site_fract_z
_atom_site_U_iso_or_equiv
_atom_site_adp_type
_atom_site_type_symbol
O1 0.01345(9) 0.1730(2) 0.90260(8) 0.0596(4) Uani O
O2 0.2267(1) 0.0555(2) 0.68838(9) 0.0724(5) Uani O
O3 0.05505(9) 0.1143(2) 0.62912(8) 0.0590(4) Uani O
O4 0.4777(1) 0.0887(2) 1.3762(1) 0.0726(5) Uani O
N1 0.2101(1) 0.0988(2) 0.9835(1) 0.0475(4) Uani N
C1 0.0311(1) 0.1541(3) 0.8192(1) 0.0453(5) Uani C
C2 0.1337(1) 0.1010(2) 0.8095(1) 0.0415(5) Uani C
C3 0.2235(1) 0.0683(2) 0.8954(1) 0.0420(5) Uani C
C4 -0.0549(1) 0.1852(3) 0.7288(1) 0.0506(6) Uani C
C5 -0.0418(1) 0.1640(3) 0.6393(1) 0.0512(6) Uani C
C6 0.1459(1) 0.0859(3) 0.7111(1) 0.0495(5) Uani C
C7 -0.1244(2) 0.1908(4) 0.5411(1) 0.0710(8) Uani C
C8 0.3288(1) -0.0041(3) 0.8909(1) 0.0520(6) Uani C
C9 0.2861(1) 0.0916(2) 1.0809(1) 0.0448(5) Uani C
C10 0.3890(1) 0.1594(3) 1.1039(1) 0.0525(6) Uani C
C11 0.4561(1) 0.1601(3) 1.2018(1) 0.0562(6) Uani C
C12 0.4189(1) 0.0946(3) 1.2774(1) 0.0543(6) Uani C
C13 0.3146(1) 0.0303(3) 1.2547(1) 0.0571(6) Uani C
C14 0.2489(1) 0.0284(3) 1.1576(1) 0.0517(5) Uani C
C15 0.5835(2) 0.1597(4) 1.4052(2) 0.0828(9) Uani C
H1 0.1362(14) 0.1307(27) 0.9775(12) 0.087(12) Uani H
H4 -0.1245(13) 0.2252(25) 0.7336(12) 0.0632(54) Uiso H
H71 -0.1016(17) 0.2821(34) 0.5014(16) 0.1074(81) Uiso H
H72 -0.1910(15) 0.2303(32) 0.5501(15) 0.0908(71) Uiso H
H73 -0.1400(19) 0.0807(36) 0.4995(19) 0.1241(94) Uiso H
H81 0.3724(13) -0.0554(25) 0.9581(13) 0.0622(53) Uiso H
H82 0.3744(14) 0.0888(25) 0.8775(13) 0.0729(61) Uiso H
H83 0.3112(13) -0.0856(24) 0.8330(12) 0.0635(55) Uiso H
H10 0.4140(13) 0.2113(24) 1.0554(12) 0.0577(50) Uiso H
H11 0.5248(13) 0.2100(26) 1.2177(13) 0.0676(57) Uiso H
H13 0.2892(13) -0.0133(26) 1.3066(12) 0.0698(61) Uiso H
H14 0.1790(14) -0.0178(25) 1.1425(13) 0.0630(54) Uiso H
H151 0.6294(17) 0.1050(30) 1.3693(15) 0.0876(70) Uiso H
H152 0.5863(18) 0.2759(35) 1.3799(16) 0.1089(81) Uiso H
H153 0.6094(18) 0.1530(35) 1.4816(17) 0.1126(88) Uiso H

loop_
_atom_site_aniso_label
_atom_site_aniso_U_11
_atom_site_aniso_U_22
_atom_site_aniso_U_33
_atom_site_aniso_U_23
_atom_site_aniso_U_13
_atom_site_aniso_U_12
O1 0.0448(5) 0.0944(10) 0.0425(5) 0.0000(6) 0.0173(4) 0.0131(6)
O2 0.0493(5) 0.1191(12) 0.0561(6) -0.0159(7) 0.0268(4) -0.0036(8)
O3 0.0515(6) 0.0841(10) 0.0441(5) -0.0094(6) 0.0184(4) -0.0042(6)
O4 0.0581(7) 0.1010(11) 0.0501(6) -0.0122(7) 0.0035(6) 0.0096(8)
N1 0.0393(6) 0.0594(9) 0.0442(6) -0.0004(6) 0.0131(5) 0.0056(7)
C1 0.0413(7) 0.0534(10) 0.0421(7) -0.0006(7) 0.0140(6) -0.0003(8)
C2 0.0386(7) 0.0463(9) 0.0422(7) -0.0037(7) 0.0159(5) -0.0043(7)
C3 0.0410(7) 0.0379(9) 0.0509(7) -0.0019(7) 0.0195(5) -0.0035(7)
C4 0.0398(7) 0.0648(12) 0.0474(8) -0.0019(9) 0.0136(6) -0.0013(8)
C5 0.0459(8) 0.0632(11) 0.0439(8) -0.0032(8) 0.0128(6) -0.0084(8)
C6 0.0439(7) 0.0599(11) 0.0462(8) -0.0093(8) 0.0157(6) -0.0087(8)
C7 0.0582(10) 0.1008(17) 0.0485(9) -0.0010(11) 0.0078(8) -0.0010(12)
C8 0.0430(7) 0.0590(12) 0.0573(8) -0.0025(9) 0.0201(6) 0.0035(8)
C9 0.0400(7) 0.0471(10) 0.0465(8) -0.0022(8) 0.0119(6) 0.0073(7)
C10 0.0478(8) 0.0558(11) 0.0554(9) -0.0013(9) 0.0179(7) 0.0010(9)
C11 0.0407(8) 0.0612(12) 0.0630(9) -0.0118(9) 0.0100(7) 0.0006(8)
C12 0.0494(8) 0.0609(12) 0.0489(8) -0.0084(8) 0.0094(7) 0.0121(9)
C13 0.0554(9) 0.0692(13) 0.0476(8) 0.0019(9) 0.0167(7) 0.0037(10)
C14 0.0432(7) 0.0597(11) 0.0524(8) -0.0001(9) 0.0146(6) -0.0007(9)
C15 0.0591(11) 0.1085(18) 0.0675(12) -0.0213(13) -0.0009(10) 0.0039(13)
H1 0.087(12) 0.091(16) 0.067(10) -0.020(10) 0.049(8) -0.008(12)

loop_
_atom_type_symbol
_atom_type_number_in_cell
_atom_type_description
_atom_type_scat_dispersion_real
_atom_type_scat_dispersion_imag
_atom_type_scat_source
'O ' 16 'Oxygen      ' 0.0106 0.0060 'Int. Tab. C, 4.2.6.8, 6.1.1.4'
'N ' 4 'Nitrogen    ' 0.0061 0.0033 'Int. Tab. C, 4.2.6.8, 6.1.1.4'
'C ' 60 'Carbon      ' 0.0033 0.0016 'Int. Tab. C, 4.2.6.8, 6.1.1.4'
'H ' 60 'Hydrogen    ' 0.0000 0.0000 'Int. Tab. C, 4.2.6.8, 6.1.1.4'

loop_
_geom_angle_atom_site_label_1
_geom_angle_atom_site_label_2
_geom_angle_atom_site_label_3
_geom_angle
_geom_angle_publ_flag
C5 O3 C6 122.4(2) yes
C12 O4 C15 118.3(2) yes
C3 N1 C9 130.0(1) yes
C3 N1 H1 112(1) yes
C9 N1 H1 118(1) yes
O1 C1 C2 123.4(2) yes
O1 C1 C4 119.1(1) yes
C2 C1 C4 117.5(2) yes
C1 C2 C3 121.1(2) yes
C1 C2 C6 119.1(2) yes
C3 C2 C6 119.8(1) yes
N1 C3 C2 117.1(1) yes
N1 C3 C8 119.1(2) yes
C2 C3 C8 123.8(2) yes
C1 C4 C5 121.8(2) yes
C1 C4 H4 119(1) yes
C5 C4 H4 119(1) yes
O3 C5 C4 121.3(2) yes
O3 C5 C7 111.9(2) yes
C4 C5 C7 126.8(2) yes
O2 C6 O3 113.6(2) yes
O2 C6 C2 128.5(2) yes
O3 C6 C2 117.9(1) yes
C5 C7 H71 111(1) yes
C5 C7 H72 111(1) yes
C5 C7 H73 112(1) yes
H71 C7 H72 106(2) yes
H71 C7 H73 108(2) yes
H72 C7 H73 108(2) yes
C3 C8 H81 111(1) yes
C3 C8 H82 110(1) yes
C3 C8 H83 106(1) yes
H81 C8 H82 105(1) yes
H81 C8 H83 116(1) yes
H82 C8 H83 108(2) yes
N1 C9 C10 123.5(2) yes
N1 C9 C14 116.9(2) yes
C10 C9 C14 119.3(2) yes
C9 C10 C11 120.5(2) yes
C9 C10 H10 121(1) yes
C11 C10 H10 118(1) yes
C10 C11 C12 119.7(2) yes
C10 C11 H11 121(1) yes
C12 C11 H11 120(1) yes
O4 C12 C11 124.8(2) yes
O4 C12 C13 115.5(2) yes
C11 C12 C13 119.7(2) yes
C12 C13 C14 120.3(2) yes
C12 C13 H13 120(1) yes
C14 C13 H13 120(1) yes
C9 C14 C13 120.4(2) yes
C9 C14 H14 120(1) yes
C13 C14 H14 120(1) yes
O4 C15 H151 112(1) yes
O4 C15 H152 113(1) yes
O4 C15 H153 105(1) yes
H151 C15 H152 96(2) yes
H151 C15 H153 117(2) yes
H152 C15 H153 113(2) yes

loop_
_geom_bond_atom_site_label_1
_geom_bond_atom_site_label_2
_geom_bond_distance
_geom_bond_publ_flag
O1 C1 1.266(2) yes
O2 C6 1.208(2) yes
O3 C5 1.362(2) yes
O3 C6 1.393(2) yes
O4 C12 1.366(2) yes
O4 C15 1.419(3) yes
N1 C3 1.319(2) yes
N1 C9 1.424(2) yes
N1 H1 0.97(1) yes
C1 C2 1.437(3) yes
C1 C4 1.434(2) yes
C2 C3 1.424(2) yes
C2 C6 1.440(3) yes
C3 C8 1.494(3) yes
C4 C5 1.326(3) yes
C4 H4 0.98(1) yes
C5 C7 1.483(2) yes
C7 H71 0.99(2) yes
C7 H72 0.96(2) yes
C7 H73 1.01(2) yes
C8 H81 1.02(1) yes
C8 H82 0.98(2) yes
C8 H83 1.00(1) yes
C9 C10 1.379(2) yes
C9 C14 1.392(3) yes
C10 C11 1.386(2) yes
C10 H10 0.93(1) yes
C11 C12 1.385(3) yes
C11 H11 0.93(1) yes
C12 C13 1.385(3) yes
C13 C14 1.371(2) yes
C13 H13 0.95(2) yes
C14 H14 0.94(1) yes
C15 H151 0.98(2) yes
C15 H152 0.96(2) yes
C15 H153 1.02(2) yes

loop_
_geom_hbond_atom_site_label_D
_geom_hbond_atom_site_label_H
_geom_hbond_atom_site_label_A
_geom_hbond_distance_DH
_geom_hbond_distance_HA
_geom_hbond_distance_DA
_geom_hbond_angle_DHA
_geom_hbond_site_symmetry_A
_geom_hbond_publ_flag
N1 H1 O1 0.97(2) 1.65(1) 2.527(2) 148(2) 1_555 yes
C8 H83 O2 1.00(2) 2.27(2) 2.785(2) 111(1) 1_555 ?

loop_
_geom_torsion_atom_site_label_1
_geom_torsion_atom_site_label_2
_geom_torsion_atom_site_label_3
_geom_torsion_atom_site_label_4
_geom_torsion
_geom_torsion_publ_flag
C6 O3 C5 C4 -1.2(3) yes
C6 O3 C5 C7 178.2(2) yes
C5 O3 C6 O2 -174.7(2) yes
C5 O3 C6 C2 3.5(3) yes
C15 O4 C12 C11 2.2(3) yes
C15 O4 C12 C13 -177.2(2) yes
C12 O4 C15 H151 -56(1) no
C12 O4 C15 H152 50(2) no
C12 O4 C15 H153 174(1) no
C9 N1 C3 C2 -174.6(2) yes
C9 N1 C3 C8 7.7(3) yes
H1 N1 C3 C2 5(1) yes
H1 N1 C3 C8 -171(1) yes
C3 N1 C9 C10 43.9(3) yes
C3 N1 C9 C14 -142.9(2) yes
H1 N1 C9 C10 -135(1) yes
H1 N1 C9 C14 37(1) yes
O1 C1 C2 C3 -0.9(3) yes
O1 C1 C2 C6 -179.1(2) yes
C4 C1 C2 C3 179.7(2) yes
C4 C1 C2 C6 1.5(3) yes
O1 C1 C4 C5 -178.6(2) yes
O1 C1 C4 H4 3(1) no
C2 C1 C4 C5 0.9(3) yes
C2 C1 C4 H4 -177(1) no
C1 C2 C3 N1 -3.9(3) yes
C1 C2 C3 C8 173.6(2) yes
C6 C2 C3 N1 174.3(2) yes
C6 C2 C3 C8 -8.2(3) yes
C1 C2 C6 O2 174.3(2) yes
C1 C2 C6 O3 -3.6(3) yes
C3 C2 C6 O2 -3.9(3) yes
C3 C2 C6 O3 178.2(2) yes
N1 C3 C8 H81 17(1) no
N1 C3 C8 H82 -99(1) no
N1 C3 C8 H83 144(1) no
C2 C3 C8 H81 -160(1) no
C2 C3 C8 H82 83(1) no
C2 C3 C8 H83 -33(1) no
C1 C4 C5 O3 -1.1(3) yes
C1 C4 C5 C7 179.6(2) yes
H4 C4 C5 O3 178(1) no
H4 C4 C5 C7 -1(1) no
O3 C5 C7 H71 -59(1) no
O3 C5 C7 H72 -177(1) no
O3 C5 C7 H73 62(2) no
C4 C5 C7 H71 120(1) no
C4 C5 C7 H72 2(1) no
C4 C5 C7 H73 -118(2) no
N1 C9 C10 C11 175.0(2) yes
N1 C9 C10 H10 -1(1) no
C14 C9 C10 C11 1.9(3) yes
C14 C9 C10 H10 -174(1) no
N1 C9 C14 C13 -174.8(2) yes
N1 C9 C14 H14 6(1) no
C10 C9 C14 C13 -1.3(3) yes
C10 C9 C14 H14 180(1) no
C9 C10 C11 C12 -1.0(3) yes
C9 C10 C11 H11 -177(1) no
H10 C10 C11 C12 176(1) no
H10 C10 C11 H11 0(2) no
C10 C11 C12 O4 180.0(2) yes
C10 C11 C12 C13 -0.6(3) yes
H11 C11 C12 O4 -2(1) no
H11 C11 C12 C13 176(1) no
O4 C12 C13 C14 -179.3(2) yes
O4 C12 C13 H13 0(1) no
C11 C12 C13 C14 1.2(3) yes
C11 C12 C13 H13 -178(1) no
C12 C13 C14 C9 -0.3(3) yes
C12 C13 C14 H14 179(1) no
H13 C13 C14 C9 -179(1) no
H13 C13 C14 H14 0(2) no
